data_7122733
loop_
_publ_author_name
'Yu, Yue'
'Zhao, Ruiyang'
'Zhou, Changjiang'
'Sun, XIaoyi'
'Wang, Shizhao'
'Gao, Yu'
'Li, Weijun'
'Lu, Ping'
'Yang, Bing'
'Zhang, Cheng'

_publ_section_title
;
 Highly Efficient Luminescent Benzoylimino Derivative and Fluorescent
 Probe for Oxygen Sensor from a Photo-Chemical Reaction of Imidazole
;
_journal_name_full 'Chemical Communications'
_journal_paper_doi 10.1039/C8CC08558G
_journal_year 2018
_chemical_formula_moiety 'C39 H29 N3'
_chemical_formula_sum 'C37 H30 N5'
_chemical_formula_weight 544.66
_chemical_name_systematic
;
 ?
;
_space_group_crystal_system monoclinic
_space_group_IT_number 15
_space_group_name_Hall '-C 2yc'
_space_group_name_H-M_alt 'C 1 2/c 1'
_symmetry_space_group_name_Hall '-C 2yc'
_symmetry_space_group_name_H-M 'C 1 2/c 1'
_atom_sites_solution_hydrogens mixed
_audit_creation_date 2016-12-13
_audit_creation_method
;
Olex2 1.2-alpha
(compiled 2015.09.16 svn.r3215 for OlexSys, GUI svn.r5097)
;
_audit_update_record
;
2018-01-22 deposited with the CCDC.
2018-12-12 downloaded from the CCDC.
;
_cell_angle_alpha 90
_cell_angle_beta 107.965(4)
_cell_angle_gamma 90
_cell_formula_units_Z 8
_cell_length_a 18.0955(8)
_cell_length_b 12.6286(4)
_cell_length_c 27.3459(10)
_cell_measurement_reflns_used 3865
_cell_measurement_temperature 293(2)
_cell_measurement_theta_max 72.1420
_cell_measurement_theta_min 3.5000
_cell_volume 5944.4(4)
_computing_cell_refinement
;
CrysAlisPro, Agilent Technologies,
Version 1.171.37.35 (release 13-08-2014 CrysAlis171 .NET)
(compiled Aug 13 2014,18:06:01)
;
_computing_data_collection
;
CrysAlisPro, Agilent Technologies,
Version 1.171.37.35 (release 13-08-2014 CrysAlis171 .NET)
(compiled Aug 13 2014,18:06:01)
;
_computing_data_reduction
;
CrysAlisPro, Agilent Technologies,
Version 1.171.37.35 (release 13-08-2014 CrysAlis171 .NET)
(compiled Aug 13 2014,18:06:01)
;
_computing_molecular_graphics 'Olex2 (Dolomanov et al., 2009)'
_computing_publication_material 'Olex2 (Dolomanov et al., 2009)'
_computing_structure_refinement 'ShelXL (Sheldrick, 2015)'
_computing_structure_solution
;
Superflip (Palatinus & Chapuis, 2007;Palatinus & van der Lee, 2008;
Palatinus et al., 2012)
;
_diffrn_ambient_temperature 293(2)
_diffrn_detector 'CCD plate'
_diffrn_detector_area_resol_mean 16.0802
_diffrn_detector_type Eos
_diffrn_measured_fraction_theta_full 0.998
_diffrn_measured_fraction_theta_max 0.973
_diffrn_measurement_details
;
#__ type_ start__ end____ width___ exp.time_
  1 omega   28.00   96.00   1.0000    1.0000
omega____ theta____ kappa____ phi______ frames
    -       36.5827   57.0000  -30.0000 68

#__ type_ start__ end____ width___ exp.time_
  2 omega   73.00  104.00   1.0000    1.0000
omega____ theta____ kappa____ phi______ frames
    -       36.5827   57.0000    0.0000 31

#__ type_ start__ end____ width___ exp.time_
  3 omega   29.00  104.00   1.0000    1.0000
omega____ theta____ kappa____ phi______ frames
    -       36.5827   77.0000 -150.0000 75

#__ type_ start__ end____ width___ exp.time_
  4 omega   64.00  106.00   1.0000    1.0000
omega____ theta____ kappa____ phi______ frames
    -       36.5827  178.0000 -120.0000 42

#__ type_ start__ end____ width___ exp.time_
  5 omega   88.00  113.00   1.0000    3.3200
omega____ theta____ kappa____ phi______ frames
    -      108.0000   30.0000 -120.0000 25

#__ type_ start__ end____ width___ exp.time_
  6 omega  137.00  177.00   1.0000    3.3200
omega____ theta____ kappa____ phi______ frames
    -      108.0000   30.0000 -120.0000 40

#__ type_ start__ end____ width___ exp.time_
  7 omega   99.00  168.00   1.0000    3.3200
omega____ theta____ kappa____ phi______ frames
    -      108.0000   30.0000   30.0000 69

#__ type_ start__ end____ width___ exp.time_
  8 omega   55.00  109.00   1.0000    3.3200
omega____ theta____ kappa____ phi______ frames
    -      108.0000 -111.0000 -120.0000 54

#__ type_ start__ end____ width___ exp.time_
  9 omega   52.00   91.00   1.0000    3.3200
omega____ theta____ kappa____ phi______ frames
    -      108.0000  -30.0000 -150.0000 39

#__ type_ start__ end____ width___ exp.time_
 10 omega   44.00   95.00   1.0000    3.3200
omega____ theta____ kappa____ phi______ frames
    -      108.0000  -45.0000  -90.0000 51

#__ type_ start__ end____ width___ exp.time_
 11 omega   48.00   89.00   1.0000    3.3200
omega____ theta____ kappa____ phi______ frames
    -      108.0000  -95.0000 -180.0000 41

#__ type_ start__ end____ width___ exp.time_
 12 omega   49.00   98.00   1.0000    3.3200
omega____ theta____ kappa____ phi______ frames
    -      108.0000  -61.0000 -150.0000 49

#__ type_ start__ end____ width___ exp.time_
 13 omega   39.00   76.00   1.0000    3.3200
omega____ theta____ kappa____ phi______ frames
    -      108.0000  -30.0000 -180.0000 37

#__ type_ start__ end____ width___ exp.time_
 14 omega   34.00   60.00   1.0000    1.0000
omega____ theta____ kappa____ phi______ frames
    -       36.5827  -99.0000    0.0000 26

#__ type_ start__ end____ width___ exp.time_
 15 omega   42.00   74.00   1.0000    3.3200
omega____ theta____ kappa____ phi______ frames
    -      108.0000  -30.0000   90.0000 32

#__ type_ start__ end____ width___ exp.time_
 16 omega   43.00   91.00   1.0000    3.3200
omega____ theta____ kappa____ phi______ frames
    -      108.0000  -30.0000  120.0000 48

#__ type_ start__ end____ width___ exp.time_
 17 omega  -31.00   50.00   1.0000    1.0000
omega____ theta____ kappa____ phi______ frames
    -       36.5827  -38.0000   60.0000 81
;
_diffrn_measurement_device 'four-circle diffractometer'
_diffrn_measurement_device_type 'Xcalibur, Eos, Gemini'
_diffrn_measurement_method '\w scans'
_diffrn_orient_matrix_UB_11 0.0772712000
_diffrn_orient_matrix_UB_12 0.0424657000
_diffrn_orient_matrix_UB_13 0.0362861000
_diffrn_orient_matrix_UB_21 -0.0321456000
_diffrn_orient_matrix_UB_22 -0.0100936000
_diffrn_orient_matrix_UB_23 0.0458160000
_diffrn_orient_matrix_UB_31 0.0317239000
_diffrn_orient_matrix_UB_32 -0.1139156000
_diffrn_orient_matrix_UB_33 0.0095454000
_diffrn_radiation_monochromator graphite
_diffrn_radiation_probe x-ray
_diffrn_radiation_type CuK\a
_diffrn_radiation_wavelength 1.54184
_diffrn_reflns_av_R_equivalents 0.0277
_diffrn_reflns_av_unetI/netI 0.0331
_diffrn_reflns_Laue_measured_fraction_full 0.998
_diffrn_reflns_Laue_measured_fraction_max 0.973
_diffrn_reflns_limit_h_max 22
_diffrn_reflns_limit_h_min -19
_diffrn_reflns_limit_k_max 12
_diffrn_reflns_limit_k_min -15
_diffrn_reflns_limit_l_max 33
_diffrn_reflns_limit_l_min -32
_diffrn_reflns_number 11011
_diffrn_reflns_point_group_measured_fraction_full 0.998
_diffrn_reflns_point_group_measured_fraction_max 0.973
_diffrn_reflns_theta_full 67.684
_diffrn_reflns_theta_max 72.327
_diffrn_reflns_theta_min 4.342
_diffrn_source 'Enhance (Cu) X-ray Source'
_exptl_absorpt_coefficient_mu 0.567
_exptl_absorpt_correction_T_max 1.00000
_exptl_absorpt_correction_T_min 0.64140
_exptl_absorpt_correction_type multi-scan
_exptl_absorpt_process_details
;
CrysAlisPro, Agilent Technologies,
Version 1.171.37.35 (release 13-08-2014 CrysAlis171 .NET)
(compiled Aug 13 2014,18:06:01)
Empirical absorption correction using spherical harmonics,
 implemented in SCALE3 ABSPACK scaling algorithm.
;
_exptl_crystal_density_diffrn 1.217
_exptl_crystal_F_000 2296
_refine_diff_density_max 0.190
_refine_diff_density_min -0.234
_refine_diff_density_rms 0.057
_refine_ls_extinction_method none
_refine_ls_goodness_of_fit_ref 0.913
_refine_ls_hydrogen_treatment mixed
_refine_ls_matrix_type full
_refine_ls_number_parameters 382
_refine_ls_number_reflns 5737
_refine_ls_number_restraints 0
_refine_ls_restrained_S_all 0.913
_refine_ls_R_factor_all 0.0682
_refine_ls_R_factor_gt 0.0558
_refine_ls_shift/su_max 0.000
_refine_ls_shift/su_mean 0.000
_refine_ls_structure_factor_coef Fsqd
_refine_ls_weighting_details 'w=1/[\s^2^(Fo^2^)+(0.1091P)^2^+1.8638P] where P=(Fo^2^+2Fc^2^)/3'
_refine_ls_weighting_scheme calc
_refine_ls_wR_factor_gt 0.1497
_refine_ls_wR_factor_ref 0.1687
_reflns_Friedel_coverage 0.000
_reflns_number_gt 4497
_reflns_number_total 5737
_reflns_threshold_expression 'I > 2\s(I)'
_cod_data_source_file c8cc08558g2.cif
_cod_data_source_block 20161212-tpa-bm
_cod_database_code 7122733
_chemical_oxdiff_formula 'C H O N'
_shelx_space_group_comment
;
The symmetry employed for this shelxl refinement is uniquely defined
by the following loop, which should always be used as a source of
symmetry information in preference to the above space-group names.
They are only intended as comments.
;
_reflns_odcompleteness_completeness 99.77
_reflns_odcompleteness_iscentric 1
_reflns_odcompleteness_theta 66.97
_olex2_refinement_description
;
1. Fixed Uiso
 At 1.2 times of:
  All C(H) groups
2.a Aromatic/amide H refined with riding coordinates:
 C5(H5), C42(H42), C30(H30), C3(H3), C6(H6), C26(H26), C29(H29), C32(H32),
 C27(H27), C2(H2), C41(H41), C38(H38), C36(H36), C28(H28), C18(H18), C35(H35),
 C34(H34), C33(H33), C19(H19), C40(H40), C11(H11), C9(H9), C39(H39), C10(H10),
 C13(H13), C16(H16), C12(H12), C17(H17)
;
_shelx_shelxl_version_number 2014/7
_olex2_date_sample_data_collection 2016-12-12
_olex2_submission_special_instructions 'No special instructions were received'

loop_
_space_group_symop_operation_xyz
'x, y, z'
'-x, y, -z+1/2'
'x+1/2, y+1/2, z'
'-x+1/2, y+1/2, -z+1/2'
'-x, -y, -z'
'x, -y, z-1/2'
'-x+1/2, -y+1/2, -z'
'x+1/2, -y+1/2, z-1/2'

loop_
_atom_site_label
_atom_site_type_symbol
_atom_site_fract_x
_atom_site_fract_y
_atom_site_fract_z
_atom_site_U_iso_or_equiv
_atom_site_adp_type
_atom_site_occupancy
_atom_site_site_symmetry_order
_atom_site_calc_flag
_atom_site_refinement_flags_posn
N20 N 0.62145(7) 0.75600(10) 0.48801(5) 0.0417(3) Uani 1 1 d .
N22 N 0.67767(7) 0.64538(10) 0.55128(5) 0.0445(3) Uani 1 1 d .
C23 C 0.64061(9) 0.58701(12) 0.50779(5) 0.0426(3) Uani 1 1 d .
C21 C 0.66473(8) 0.74544(12) 0.53871(6) 0.0422(3) Uani 1 1 d .
C25 C 0.58684(9) 0.85117(12) 0.46170(5) 0.0424(3) Uani 1 1 d .
C24 C 0.60441(9) 0.65460(12) 0.46821(5) 0.0423(3) Uani 1 1 d .
N7 N 0.76250(12) 1.07262(16) 0.68792(7) 0.0815(6) Uani 1 1 d .
C4 C 0.69005(9) 0.83373(13) 0.57532(6) 0.0455(3) Uani 1 1 d .
C31 C 0.64716(9) 0.47072(12) 0.50865(6) 0.0457(4) Uani 1 1 d .
C5 C 0.72247(9) 0.92676(14) 0.56474(6) 0.0498(4) Uani 1 1 d .
H5 H 0.7282 0.9364 0.5324 0.060 Uiso 1 1 calc R
C37 C 0.55273(9) 0.63949(13) 0.41512(6) 0.0473(4) Uani 1 1 d .
C42 C 0.57564(11) 0.66638(14) 0.37293(6) 0.0555(4) Uani 1 1 d .
H42 H 0.6252 0.6931 0.3776 0.067 Uiso 1 1 calc R
C30 C 0.62697(10) 0.91338(14) 0.43733(7) 0.0525(4) Uani 1 1 d .
H30 H 0.6769 0.8947 0.4378 0.063 Uiso 1 1 calc R
C8 C 0.71937(16) 1.08651(16) 0.72333(8) 0.0765(6) Uani 1 1 d .
C3 C 0.68244(11) 0.82148(14) 0.62432(6) 0.0564(4) Uani 1 1 d .
H3 H 0.6603 0.7599 0.6322 0.068 Uiso 1 1 calc R
C6 C 0.74653(10) 1.00585(14) 0.60131(7) 0.0564(4) Uani 1 1 d .
H6 H 0.7677 1.0680 0.5931 0.068 Uiso 1 1 calc R
C26 C 0.51204(10) 0.87652(16) 0.46004(7) 0.0587(4) Uani 1 1 d .
H26 H 0.4848 0.8333 0.4760 0.070 Uiso 1 1 calc R
C1 C 0.73926(11) 0.99304(15) 0.65028(7) 0.0609(5) Uani 1 1 d .
C29 C 0.59233(12) 1.00413(16) 0.41200(8) 0.0649(5) Uani 1 1 d .
H29 H 0.6195 1.0475 0.3960 0.078 Uiso 1 1 calc R
C32 C 0.69004(11) 0.41960(15) 0.55304(7) 0.0574(4) Uani 1 1 d .
H32 H 0.7150 0.4594 0.5820 0.069 Uiso 1 1 calc R
C27 C 0.47785(12) 0.96707(19) 0.43425(8) 0.0721(6) Uani 1 1 d .
H27 H 0.4275 0.9851 0.4331 0.087 Uiso 1 1 calc R
C2 C 0.70732(13) 0.89927(16) 0.66116(7) 0.0655(5) Uani 1 1 d .
H2 H 0.7027 0.8888 0.6937 0.079 Uiso 1 1 calc R
C14 C 0.82142(16) 1.14578(17) 0.68835(8) 0.0793(7) Uani 1 1 d .
C41 C 0.52480(15) 0.65354(19) 0.32380(7) 0.0752(6) Uani 1 1 d .
H41 H 0.5407 0.6715 0.2956 0.090 Uiso 1 1 calc R
C38 C 0.47855(12) 0.6006(2) 0.40709(8) 0.0782(7) Uani 1 1 d .
H38 H 0.4622 0.5821 0.4350 0.094 Uiso 1 1 calc R
C36 C 0.61344(14) 0.40780(15) 0.46601(7) 0.0699(6) Uani 1 1 d .
H36 H 0.5857 0.4395 0.4351 0.084 Uiso 1 1 calc R
C28 C 0.51794(13) 1.03033(16) 0.41038(8) 0.0688(5) Uani 1 1 d .
H28 H 0.4947 1.0910 0.3931 0.083 Uiso 1 1 calc R
C18 C 0.9472(2) 1.1853(3) 0.68063(12) 0.1219(12) Uani 1 1 d .
H18 H 0.9926 1.1632 0.6745 0.146 Uiso 1 1 calc R
C35 C 0.62034(16) 0.29869(16) 0.46861(9) 0.0793(6) Uani 1 1 d .
H35 H 0.5968 0.2582 0.4396 0.095 Uiso 1 1 calc R
C34 C 0.66096(13) 0.24984(15) 0.51292(9) 0.0685(5) Uani 1 1 d .
H34 H 0.6647 0.1764 0.5146 0.082 Uiso 1 1 calc R
C33 C 0.69652(13) 0.31061(16) 0.55522(8) 0.0691(5) Uani 1 1 d .
H33 H 0.7253 0.2781 0.5857 0.083 Uiso 1 1 calc R
C15 C 0.8129(2) 1.2516(2) 0.69856(10) 0.1070(11) Uani 1 1 d .
H15 H 0.759(2) 1.277(3) 0.7002(13) 0.128 Uiso 1 1 d R
C19 C 0.88929(16) 1.1126(2) 0.67989(10) 0.0937(8) Uani 1 1 d .
H19 H 0.8962 1.0415 0.6737 0.112 Uiso 1 1 calc R
C40 C 0.45184(16) 0.6149(2) 0.31616(8) 0.0907(8) Uani 1 1 d .
H40 H 0.4182 0.6061 0.2830 0.109 Uiso 1 1 calc R
C11 C 0.6351(3) 1.1153(2) 0.79148(12) 0.1149(12) Uani 1 1 d .
H11 H 0.6066 1.1250 0.8142 0.138 Uiso 1 1 calc R
C9 C 0.7571(2) 1.09091(18) 0.77569(9) 0.0928(8) Uani 1 1 d .
H9 H 0.8108 1.0841 0.7883 0.111 Uiso 1 1 calc R
C39 C 0.42835(15) 0.5891(3) 0.35756(10) 0.0994(9) Uani 1 1 d .
H39 H 0.3783 0.5637 0.3525 0.119 Uiso 1 1 calc R
C10 C 0.7134(3) 1.1058(2) 0.80966(9) 0.1085(12) Uani 1 1 d .
H10 H 0.7384 1.1092 0.8449 0.130 Uiso 1 1 calc R
C13 C 0.64030(19) 1.0972(3) 0.70580(9) 0.1056(10) Uani 1 1 d .
H13 H 0.6145 1.0952 0.6707 0.127 Uiso 1 1 calc R
C16 C 0.8703(4) 1.3221(3) 0.69999(13) 0.145(2) Uani 1 1 d .
H16 H 0.8642 1.3928 0.7075 0.174 Uiso 1 1 calc R
C12 C 0.5983(2) 1.1108(3) 0.74010(12) 0.1272(14) Uani 1 1 d .
H12 H 0.5445 1.1169 0.7278 0.153 Uiso 1 1 calc R
C17 C 0.9367(3) 1.2909(4) 0.69055(13) 0.1395(18) Uani 1 1 d .
H17 H 0.9749 1.3403 0.6908 0.167 Uiso 1 1 calc R

loop_
_atom_site_aniso_label
_atom_site_aniso_U_11
_atom_site_aniso_U_22
_atom_site_aniso_U_33
_atom_site_aniso_U_23
_atom_site_aniso_U_13
_atom_site_aniso_U_12
N20 0.0428(6) 0.0415(7) 0.0365(6) -0.0024(5) 0.0060(5) 0.0020(5)
N22 0.0467(7) 0.0457(7) 0.0371(6) -0.0041(5) 0.0072(5) 0.0026(5)
C23 0.0445(7) 0.0453(8) 0.0375(7) -0.0039(6) 0.0119(6) -0.0028(6)
C21 0.0403(7) 0.0445(8) 0.0381(7) -0.0037(6) 0.0064(6) 0.0038(6)
C25 0.0418(7) 0.0430(8) 0.0366(7) -0.0043(6) 0.0037(5) 0.0039(6)
C24 0.0428(7) 0.0456(8) 0.0375(7) -0.0044(6) 0.0108(6) -0.0022(6)
N7 0.0940(13) 0.0700(11) 0.0689(11) -0.0340(9) 0.0082(9) 0.0028(10)
C4 0.0430(7) 0.0472(8) 0.0393(7) -0.0067(6) 0.0023(6) 0.0088(6)
C31 0.0518(8) 0.0434(8) 0.0441(8) -0.0022(6) 0.0178(6) -0.0035(6)
C5 0.0475(8) 0.0527(9) 0.0429(8) -0.0071(7) 0.0048(6) 0.0024(7)
C37 0.0519(8) 0.0478(9) 0.0378(7) -0.0057(6) 0.0073(6) -0.0008(7)
C42 0.0670(11) 0.0545(10) 0.0415(8) 0.0003(7) 0.0117(7) -0.0017(8)
C30 0.0459(8) 0.0539(9) 0.0539(9) 0.0036(7) 0.0096(7) 0.0025(7)
C8 0.1113(17) 0.0567(11) 0.0488(10) -0.0151(8) 0.0059(10) 0.0213(11)
C3 0.0700(11) 0.0502(9) 0.0446(8) -0.0038(7) 0.0110(7) 0.0053(8)
C6 0.0561(10) 0.0471(9) 0.0559(9) -0.0080(7) 0.0024(7) 0.0008(7)
C26 0.0472(9) 0.0707(12) 0.0576(10) 0.0025(8) 0.0154(7) 0.0086(8)
C1 0.0673(11) 0.0540(10) 0.0494(9) -0.0165(8) 0.0004(8) 0.0113(8)
C29 0.0686(11) 0.0545(10) 0.0648(11) 0.0124(9) 0.0105(9) 0.0013(9)
C32 0.0621(10) 0.0524(10) 0.0526(9) -0.0030(7) 0.0100(8) 0.0055(8)
C27 0.0543(10) 0.0848(15) 0.0705(12) 0.0005(11) 0.0094(9) 0.0289(10)
C2 0.0885(14) 0.0622(11) 0.0416(9) -0.0088(8) 0.0137(8) 0.0080(10)
C14 0.1061(18) 0.0551(11) 0.0513(10) -0.0109(8) -0.0131(10) 0.0001(11)
C41 0.0967(16) 0.0848(15) 0.0380(9) 0.0030(9) 0.0118(9) -0.0020(12)
C38 0.0622(11) 0.119(2) 0.0491(10) -0.0132(11) 0.0106(8) -0.0276(12)
C36 0.1011(15) 0.0457(10) 0.0502(10) -0.0017(7) 0.0045(9) -0.0083(10)
C28 0.0745(12) 0.0549(11) 0.0627(11) 0.0051(8) -0.0001(9) 0.0204(9)
C18 0.121(2) 0.135(3) 0.0798(18) -0.0052(18) -0.0133(16) -0.045(2)
C35 0.1104(18) 0.0475(11) 0.0690(12) -0.0093(9) 0.0117(12) -0.0132(11)
C34 0.0842(14) 0.0420(9) 0.0805(14) 0.0023(9) 0.0271(11) -0.0025(9)
C33 0.0781(13) 0.0546(11) 0.0691(12) 0.0093(9) 0.0146(10) 0.0118(9)
C15 0.174(3) 0.0540(13) 0.0650(14) -0.0041(10) -0.0037(17) 0.0078(16)
C19 0.0925(18) 0.0809(16) 0.0806(16) -0.0146(13) -0.0127(13) -0.0108(14)
C40 0.0923(17) 0.113(2) 0.0450(10) -0.0105(11) -0.0098(10) -0.0141(15)
C11 0.205(4) 0.0756(17) 0.0706(16) -0.0029(13) 0.053(2) 0.037(2)
C9 0.139(2) 0.0599(13) 0.0544(12) -0.0071(9) -0.0065(13) -0.0060(13)
C39 0.0705(14) 0.150(3) 0.0629(13) -0.0187(15) -0.0012(11) -0.0354(16)
C10 0.210(4) 0.0595(14) 0.0434(11) -0.0071(9) 0.0200(16) -0.0187(19)
C13 0.124(2) 0.131(2) 0.0524(12) -0.0052(13) 0.0137(13) 0.058(2)
C16 0.268(6) 0.0617(17) 0.0729(19) 0.0039(13) 0.006(3) -0.035(3)
C12 0.160(3) 0.146(3) 0.0811(18) 0.0125(18) 0.0454(19) 0.084(3)
C17 0.207(5) 0.113(3) 0.0634(17) 0.0058(17) -0.010(2) -0.082(3)

loop_
_atom_type_symbol
_atom_type_description
_atom_type_scat_dispersion_real
_atom_type_scat_dispersion_imag
_atom_type_scat_source
C C 0.0181 0.0091 'International Tables Vol C Tables 4.2.6.8 and 6.1.1.4'
H H 0.0000 0.0000 'International Tables Vol C Tables 4.2.6.8 and 6.1.1.4'
N N 0.0311 0.0180 'International Tables Vol C Tables 4.2.6.8 and 6.1.1.4'

loop_
_geom_angle_atom_site_label_1
_geom_angle_atom_site_label_2
_geom_angle_atom_site_label_3
_geom_angle
C21 N20 C25 127.60(12)
C21 N20 C24 107.07(12)
C24 N20 C25 124.39(12)
C21 N22 C23 106.74(13)
N22 C23 C31 120.14(14)
C24 C23 N22 109.43(14)
C24 C23 C31 130.37(14)
N20 C21 C4 125.00(13)
N22 C21 N20 111.01(13)
N22 C21 C4 123.91(13)
C30 C25 N20 120.39(14)
C30 C25 C26 120.79(15)
C26 C25 N20 118.78(15)
N20 C24 C37 120.01(13)
C23 C24 N20 105.72(12)
C23 C24 C37 134.17(14)
C1 N7 C8 118.7(2)
C14 N7 C8 118.95(18)
C14 N7 C1 122.0(2)
C5 C4 C21 124.31(14)
C5 C4 C3 117.93(15)
C3 C4 C21 117.75(15)
C32 C31 C23 120.01(15)
C32 C31 C36 116.93(16)
C36 C31 C23 123.05(15)
C4 C5 H5 119.3
C6 C5 C4 121.38(16)
C6 C5 H5 119.3
C42 C37 C24 121.76(15)
C38 C37 C24 119.47(15)
C38 C37 C42 118.74(16)
C37 C42 H42 120.0
C41 C42 C37 120.03(18)
C41 C42 H42 120.0
C25 C30 H30 120.3
C25 C30 C29 119.37(16)
C29 C30 H30 120.3
C9 C8 N7 120.5(3)
C13 C8 N7 120.34(19)
C13 C8 C9 119.1(3)
C4 C3 H3 119.5
C2 C3 C4 121.00(18)
C2 C3 H3 119.5
C5 C6 H6 119.7
C5 C6 C1 120.52(18)
C1 C6 H6 119.7
C25 C26 H26 120.4
C25 C26 C27 119.25(18)
C27 C26 H26 120.4
C6 C1 N7 121.6(2)
C2 C1 N7 120.16(19)
C2 C1 C6 118.23(16)
C30 C29 H29 119.9
C28 C29 C30 120.22(19)
C28 C29 H29 119.9
C31 C32 H32 119.3
C31 C32 C33 121.36(18)
C33 C32 H32 119.3
C26 C27 H27 119.9
C28 C27 C26 120.28(18)
C28 C27 H27 119.9
C3 C2 C1 120.94(17)
C3 C2 H2 119.5
C1 C2 H2 119.5
C15 C14 N7 120.3(3)
C19 C14 N7 120.6(2)
C19 C14 C15 119.1(3)
C42 C41 H41 119.6
C40 C41 C42 120.90(19)
C40 C41 H41 119.6
C37 C38 H38 119.9
C37 C38 C39 120.3(2)
C39 C38 H38 119.9
C31 C36 H36 119.4
C35 C36 C31 121.20(19)
C35 C36 H36 119.4
C29 C28 H28 120.0
C27 C28 C29 120.07(18)
C27 C28 H28 120.0
C19 C18 H18 120.3
C19 C18 C17 119.4(4)
C17 C18 H18 120.3
C36 C35 H35 119.5
C34 C35 C36 121.0(2)
C34 C35 H35 119.5
C35 C34 H34 120.6
C35 C34 C33 118.87(19)
C33 C34 H34 120.6
C32 C33 H33 119.7
C34 C33 C32 120.64(19)
C34 C33 H33 119.7
C14 C15 H15 118(2)
C16 C15 C14 120.4(4)
C16 C15 H15 121(2)
C14 C19 H19 119.9
C18 C19 C14 120.2(3)
C18 C19 H19 119.9
C41 C40 H40 120.2
C41 C40 C39 119.55(19)
C39 C40 H40 120.2
C10 C11 H11 120.0
C10 C11 C12 120.0(3)
C12 C11 H11 120.0
C8 C9 H9 120.3
C8 C9 C10 119.4(3)
C10 C9 H9 120.3
C38 C39 H39 119.8
C40 C39 C38 120.5(2)
C40 C39 H39 119.8
C11 C10 C9 120.4(2)
C11 C10 H10 119.8
C9 C10 H10 119.8
C8 C13 H13 119.8
C8 C13 C12 120.4(3)
C12 C13 H13 119.8
C15 C16 H16 119.5
C15 C16 C17 121.1(4)
C17 C16 H16 119.5
C11 C12 C13 120.6(4)
C11 C12 H12 119.7
C13 C12 H12 119.7
C18 C17 H17 120.1
C16 C17 C18 119.8(4)
C16 C17 H17 120.1

loop_
_geom_bond_atom_site_label_1
_geom_bond_atom_site_label_2
_geom_bond_distance
N20 C21 1.3724(18)
N20 C25 1.4409(19)
N20 C24 1.3875(19)
N22 C23 1.3839(19)
N22 C21 1.312(2)
C23 C24 1.376(2)
C23 C31 1.473(2)
C21 C4 1.474(2)
C25 C30 1.374(2)
C25 C26 1.378(2)
C24 C37 1.477(2)
N7 C8 1.430(3)
N7 C1 1.407(2)
N7 C14 1.408(3)
C4 C5 1.383(2)
C4 C3 1.397(2)
C31 C32 1.382(2)
C31 C36 1.387(2)
C5 H5 0.9300
C5 C6 1.385(2)
C37 C42 1.383(2)
C37 C38 1.382(3)
C42 H42 0.9300
C42 C41 1.384(3)
C30 H30 0.9300
C30 C29 1.385(3)
C8 C9 1.384(3)
C8 C13 1.368(4)
C3 H3 0.9300
C3 C2 1.380(2)
C6 H6 0.9300
C6 C1 1.395(3)
C26 H26 0.9300
C26 C27 1.385(3)
C1 C2 1.390(3)
C29 H29 0.9300
C29 C28 1.374(3)
C32 H32 0.9300
C32 C33 1.381(3)
C27 H27 0.9300
C27 C28 1.372(3)
C2 H2 0.9300
C14 C15 1.384(3)
C14 C19 1.383(4)
C41 H41 0.9300
C41 C40 1.362(4)
C38 H38 0.9300
C38 C39 1.386(3)
C36 H36 0.9300
C36 C35 1.383(3)
C28 H28 0.9300
C18 H18 0.9300
C18 C19 1.388(4)
C18 C17 1.385(6)
C35 H35 0.9300
C35 C34 1.356(3)
C34 H34 0.9300
C34 C33 1.372(3)
C33 H33 0.9300
C15 H15 1.04(3)
C15 C16 1.360(6)
C19 H19 0.9300
C40 H40 0.9300
C40 C39 1.366(4)
C11 H11 0.9300
C11 C10 1.354(5)
C11 C12 1.358(4)
C9 H9 0.9300
C9 C10 1.406(5)
C39 H39 0.9300
C10 H10 0.9300
C13 H13 0.9300
C13 C12 1.388(4)
C16 H16 0.9300
C16 C17 1.364(6)
C12 H12 0.9300
C17 H17 0.9300

loop_
_geom_torsion_atom_site_label_1
_geom_torsion_atom_site_label_2
_geom_torsion_atom_site_label_3
_geom_torsion_atom_site_label_4
_geom_torsion
N20 C21 C4 C5 -45.9(2)
N20 C21 C4 C3 135.63(16)
N20 C25 C30 C29 179.58(15)
N20 C25 C26 C27 -179.13(16)
N20 C24 C37 C42 70.0(2)
N20 C24 C37 C38 -107.9(2)
N22 C23 C24 N20 1.27(16)
N22 C23 C24 C37 -175.00(16)
N22 C23 C31 C32 0.3(2)
N22 C23 C31 C36 -178.03(17)
N22 C21 C4 C5 137.55(17)
N22 C21 C4 C3 -40.9(2)
C23 N22 C21 N20 -1.11(17)
C23 N22 C21 C4 175.83(14)
C23 C24 C37 C42 -114.1(2)
C23 C24 C37 C38 67.9(3)
C23 C31 C32 C33 179.24(17)
C23 C31 C36 C35 -179.3(2)
C21 N20 C25 C30 91.24(19)
C21 N20 C25 C26 -90.9(2)
C21 N20 C24 C23 -1.88(16)
C21 N20 C24 C37 175.02(13)
C21 N22 C23 C24 -0.13(17)
C21 N22 C23 C31 177.20(13)
C21 C4 C5 C6 -178.65(15)
C21 C4 C3 C2 177.79(16)
C25 N20 C21 N22 171.08(14)
C25 N20 C21 C4 -5.8(2)
C25 N20 C24 C23 -171.49(13)
C25 N20 C24 C37 5.4(2)
C25 C30 C29 C28 -1.4(3)
C25 C26 C27 C28 0.4(3)
C24 N20 C21 N22 1.91(17)
C24 N20 C21 C4 -174.98(14)
C24 N20 C25 C30 -101.33(18)
C24 N20 C25 C26 76.6(2)
C24 C23 C31 C32 177.04(16)
C24 C23 C31 C36 -1.3(3)
C24 C37 C42 C41 -178.35(18)
C24 C37 C38 C39 177.9(2)
N7 C8 C9 C10 179.3(2)
N7 C8 C13 C12 -179.9(3)
N7 C1 C2 C3 178.38(19)
N7 C14 C15 C16 178.7(3)
N7 C14 C19 C18 -179.7(2)
C4 C5 C6 C1 0.6(3)
C4 C3 C2 C1 1.3(3)
C31 C23 C24 N20 -175.70(15)
C31 C23 C24 C37 8.0(3)
C31 C32 C33 C34 0.7(3)
C31 C36 C35 C34 -0.6(4)
C5 C4 C3 C2 -0.7(3)
C5 C6 C1 N7 -179.33(17)
C5 C6 C1 C2 -0.1(3)
C37 C42 C41 C40 0.2(3)
C37 C38 C39 C40 0.7(5)
C42 C37 C38 C39 -0.1(4)
C42 C41 C40 C39 0.4(4)
C30 C25 C26 C27 -1.3(3)
C30 C29 C28 C27 0.5(3)
C8 N7 C1 C6 145.7(2)
C8 N7 C1 C2 -33.5(3)
C8 N7 C14 C15 -35.2(3)
C8 N7 C14 C19 143.1(2)
C8 C9 C10 C11 0.3(4)
C8 C13 C12 C11 0.9(6)
C3 C4 C5 C6 -0.2(2)
C6 C1 C2 C3 -0.9(3)
C26 C25 C30 C29 1.7(3)
C26 C27 C28 C29 -0.1(3)
C1 N7 C8 C9 129.7(2)
C1 N7 C8 C13 -51.3(3)
C1 N7 C14 C15 137.9(2)
C1 N7 C14 C19 -43.7(3)
C32 C31 C36 C35 2.3(3)
C14 N7 C8 C9 -57.0(3)
C14 N7 C8 C13 122.1(3)
C14 N7 C1 C6 -27.5(3)
C14 N7 C1 C2 153.3(2)
C14 C15 C16 C17 1.2(5)
C41 C40 C39 C38 -0.9(5)
C38 C37 C42 C41 -0.4(3)
C36 C31 C32 C33 -2.3(3)
C36 C35 C34 C33 -1.1(4)
C35 C34 C33 C32 1.1(3)
C15 C14 C19 C18 -1.3(4)
C15 C16 C17 C18 -1.7(6)
C19 C14 C15 C16 0.3(4)
C19 C18 C17 C16 0.7(5)
C9 C8 C13 C12 -0.8(5)
C10 C11 C12 C13 -0.4(6)
C13 C8 C9 C10 0.2(4)
C12 C11 C10 C9 -0.2(5)
C17 C18 C19 C14 0.8(4)
